data_4067759
loop_
_publ_author_name
'Snead, David R.'
'Inagaki, Sebastien'
'Abboud, Khalil A.'
'Hong, Sukwon'

_publ_section_title
;
 Bis(2-alkylpyrrolidin-1-yl)methylidenes as Chiral Acyclic Diaminocarbene
 Ligands
;
_journal_issue 7
_journal_name_full Organometallics
_journal_page_first 1729
_journal_paper_doi 10.1021/om901112n
_journal_volume 29
_journal_year 2010
_chemical_absolute_configuration ad
_chemical_formula_sum 'C47 H50 B Cl F4 N2 P2 Pd'
_chemical_formula_weight 933.49
_chemical_name_systematic
; 
 ? 
;
_space_group_IT_number 19
_symmetry_cell_setting orthorhombic
_symmetry_space_group_name_Hall 'P 2ac 2ab'
_symmetry_space_group_name_H-M 'P 21 21 21'
_atom_sites_solution_hydrogens geom
_atom_sites_solution_primary direct
_atom_sites_solution_secondary difmap
_audit_creation_method SHELXL-97
_audit_update_record
; 
2010-02-09 # Formatted by publCIF 
;
_cell_angle_alpha 90.00
_cell_angle_beta 90.00
_cell_angle_gamma 90.00
_cell_formula_units_Z 4
_cell_length_a 16.0636(8)
_cell_length_b 16.2605(8)
_cell_length_c 19.0326(9)
_cell_measurement_temperature 173(2)
_cell_measurement_theta_max 28.0
_cell_measurement_theta_min 2.0
_cell_volume 4971.4(4)
_computing_cell_refinement 'Bruker SMART v5.624 & SAINT 6.36a (Bruker 1998)'
_computing_data_collection 'Bruker SMART v5.624 (Bruker 1998)'
_computing_data_reduction 'Bruker SHELXTL v6.14 (Bruker 2000)'
_computing_molecular_graphics 'Bruker SHELXTL v6.14'
_computing_publication_material 'Bruker SHELXTL v6.14'
_computing_structure_refinement 'Bruker SHELXTL v6.14'
_computing_structure_solution 'Bruker SHELXTL v6.14'
_diffrn_ambient_temperature 173(2)
_diffrn_measured_fraction_theta_full 0.999
_diffrn_measured_fraction_theta_max 0.919
_diffrn_measurement_device_type 'SMART CCD area detector'
_diffrn_measurement_method '\w scans'
_diffrn_radiation_monochromator graphite
_diffrn_radiation_source 'fine-focus sealed tube'
_diffrn_radiation_type MoK\a
_diffrn_radiation_wavelength 0.71073
_diffrn_reflns_av_R_equivalents 0.0550
_diffrn_reflns_av_sigmaI/netI 0.0445
_diffrn_reflns_limit_h_max 19
_diffrn_reflns_limit_h_min -19
_diffrn_reflns_limit_k_max 15
_diffrn_reflns_limit_k_min -20
_diffrn_reflns_limit_l_max 23
_diffrn_reflns_limit_l_min -23
_diffrn_reflns_number 28914
_diffrn_reflns_theta_full 25.00
_diffrn_reflns_theta_max 26.68
_diffrn_reflns_theta_min 1.65
_exptl_absorpt_coefficient_mu 0.538
_exptl_absorpt_correction_T_max 0.9245
_exptl_absorpt_correction_T_min 0.8844
_exptl_absorpt_correction_type integration
_exptl_absorpt_process_details 'based on measured indexed crystal faces, Bruker SHELXTL  v6.12 (Bruker 1998)'
_exptl_crystal_colour colorless
_exptl_crystal_density_diffrn 1.247
_exptl_crystal_density_method 'not measured'
_exptl_crystal_description needles
_exptl_crystal_F_000 1920
_exptl_crystal_size_max 0.19
_exptl_crystal_size_mid 0.13
_exptl_crystal_size_min 0.11
_refine_diff_density_max 0.370
_refine_diff_density_min -1.869
_refine_diff_density_rms 0.062
_refine_ls_abs_structure_details 'Flack H D (1983), Acta Cryst. A39, 876-881'
_refine_ls_extinction_method none
_refine_ls_goodness_of_fit_ref 1.068
_refine_ls_hydrogen_treatment constr
_refine_ls_matrix_type full
_refine_ls_number_parameters 529
_refine_ls_number_reflns 9381
_refine_ls_number_restraints 7
_refine_ls_restrained_S_all 1.070
_refine_ls_R_factor_all 0.0337
_refine_ls_R_factor_gt 0.0311
_refine_ls_shift/su_max 0.005
_refine_ls_shift/su_mean 0.000
_refine_ls_structure_factor_coef Fsqd
_refine_ls_weighting_details 'calc w=1/[\s^2^(Fo^2^)+(0.0497P)^2^] where P=(Fo^2^+2Fc^2^)/3'
_refine_ls_weighting_scheme calc
_refine_ls_wR_factor_gt 0.0818
_refine_ls_wR_factor_ref 0.0828
_reflns_number_gt 8716
_reflns_number_total 9381
_reflns_threshold_expression I>2\s(I)
_cod_data_source_file om901112n_si_002.cif
_cod_data_source_block 4a
_cod_depositor_comments
;
The following automatic conversions were performed:

'_symmetry_cell_setting' value 'Orthorhombic' changed to
'orthorhombic' according to
/home/saulius/struct/CIF-dictionaries/cif_core.dic dictionary named
'cif_core.dic' version 2.4.1 from 2010-06-29.

Automatic conversion script
Id: cif_fix_values 1715 2011-07-08 13:25:40Z adriana 
;
_cod_original_sg_symbol_H-M P212121
_cod_database_code 4067759

loop_
_symmetry_equiv_pos_as_xyz
'x, y, z'
'-x+1/2, -y, z+1/2'
'-x, y+1/2, -z+1/2'
'x+1/2, -y+1/2, -z'

loop_
_atom_site_label
_atom_site_type_symbol
_atom_site_fract_x
_atom_site_fract_y
_atom_site_fract_z
_atom_site_U_iso_or_equiv
_atom_site_adp_type
_atom_site_occupancy
_atom_site_symmetry_multiplicity
_atom_site_calc_flag
_atom_site_refinement_flags
_atom_site_disorder_assembly
_atom_site_disorder_group
Pd1 Pd -0.221180(11) 0.493620(12) -0.028500(9) 0.01848(7) Uani 1 1 d . . .
Cl1 Cl -0.33773(4) 0.48197(5) 0.04559(3) 0.03128(17) Uani 1 1 d . . .
P1 P -0.21042(4) 0.34988(4) -0.02632(4) 0.02161(15) Uani 1 1 d . . .
P2 P -0.23569(4) 0.63627(4) -0.01710(4) 0.02030(15) Uani 1 1 d . . .
N1 N -0.04952(13) 0.51260(15) -0.07398(12) 0.0255(5) Uani 1 1 d . . .
N2 N -0.14693(13) 0.50830(15) -0.16650(11) 0.0242(5) Uani 1 1 d . A .
C1 C -0.12684(16) 0.50585(17) -0.09807(13) 0.0224(5) Uani 1 1 d . . .
C2 C -0.03256(18) 0.5127(2) 0.00260(15) 0.0335(7) Uani 1 1 d . . .
H2B H -0.0766 0.4826 0.0283 0.040 Uiso 1 1 calc R . .
H2A H -0.0296 0.5697 0.0208 0.040 Uiso 1 1 calc R . .
C3 C 0.0514(2) 0.4694(3) 0.0104(2) 0.0521(10) Uani 1 1 d . . .
H3B H 0.0923 0.5059 0.0337 0.062 Uiso 1 1 calc R . .
H3A H 0.0455 0.4186 0.0387 0.062 Uiso 1 1 calc R . .
C4 C 0.0794(2) 0.4490(2) -0.0640(2) 0.0479(10) Uani 1 1 d . . .
H4B H 0.1403 0.4568 -0.0690 0.057 Uiso 1 1 calc R . .
H4A H 0.0655 0.3914 -0.0760 0.057 Uiso 1 1 calc R . .
C5 C 0.03221(17) 0.5085(2) -0.11079(18) 0.0373(7) Uani 1 1 d . . .
H5A H 0.0256 0.4856 -0.1592 0.045 Uiso 1 1 calc R . .
C6 C 0.0718(2) 0.5936(2) -0.1131(2) 0.0564(11) Uani 1 1 d . . .
H6C H 0.0391 0.6294 -0.1439 0.085 Uiso 1 1 calc R . .
H6B H 0.1288 0.5891 -0.1312 0.085 Uiso 1 1 calc R . .
H6A H 0.0731 0.6169 -0.0656 0.085 Uiso 1 1 calc R . .
C7 C -0.23482(17) 0.4945(2) -0.18889(13) 0.0289(6) Uani 1 1 d D . .
H7A H -0.2734 0.5322 -0.1642 0.035 Uiso 0.51(2) 1 calc PR A 1
H7B H -0.2523 0.4370 -0.1804 0.035 Uiso 0.51(2) 1 calc PR A 1
H7C H -0.2734 0.5144 -0.1521 0.035 Uiso 0.49(2) 1 calc PR A 2
H7D H -0.2449 0.4350 -0.1962 0.035 Uiso 0.49(2) 1 calc PR A 2
C8 C -0.2310(5) 0.5135(5) -0.2673(2) 0.030(2) Uiso 0.51(2) 1 d PD A 1
H8A H -0.2160 0.4639 -0.2945 0.036 Uiso 0.51(2) 1 calc PR A 1
H8B H -0.2852 0.5346 -0.2844 0.036 Uiso 0.51(2) 1 calc PR A 1
C8' C -0.2498(4) 0.5414(7) -0.2573(4) 0.041(3) Uiso 0.49(2) 1 d PD A 2
H8'1 H -0.2923 0.5848 -0.2510 0.049 Uiso 0.49(2) 1 calc PR A 2
H8'2 H -0.2678 0.5038 -0.2953 0.049 Uiso 0.49(2) 1 calc PR A 2
C9 C -0.1640(2) 0.5787(2) -0.27339(17) 0.0438(9) Uani 1 1 d D . .
H9A H -0.1812 0.6318 -0.2524 0.053 Uiso 0.51(2) 1 calc PR A 1
H9B H -0.1460 0.5873 -0.3226 0.053 Uiso 0.51(2) 1 calc PR A 1
H9C H -0.1512 0.5724 -0.3240 0.053 Uiso 0.49(2) 1 calc PR A 2
H9D H -0.1643 0.6382 -0.2621 0.053 Uiso 0.49(2) 1 calc PR A 2
C10 C -0.0982(2) 0.53524(19) -0.22978(16) 0.0342(8) Uani 1 1 d . A .
H10A H -0.0533 0.5746 -0.2158 0.041 Uiso 1 1 calc R . .
C11 C -0.0615(3) 0.4627(3) -0.2698(2) 0.0633(13) Uani 1 1 d . . .
H11C H -0.0195 0.4354 -0.2405 0.095 Uiso 1 1 calc R A .
H11B H -0.0354 0.4824 -0.3132 0.095 Uiso 1 1 calc R . .
H11A H -0.1058 0.4236 -0.2813 0.095 Uiso 1 1 calc R . .
C12 C -0.11776(18) 0.30038(18) -0.06415(16) 0.0265(7) Uani 1 1 d . . .
C13 C -0.06137(18) 0.25519(19) -0.02646(19) 0.0340(7) Uani 1 1 d . . .
H13A H -0.0679 0.2510 0.0230 0.041 Uiso 1 1 calc R . .
C14 C 0.0045(2) 0.2156(2) -0.05813(18) 0.0427(9) Uani 1 1 d . . .
H14A H 0.0428 0.1846 -0.0309 0.051 Uiso 1 1 calc R . .
C15 C 0.0142(2) 0.2216(2) -0.12994(19) 0.0446(9) Uani 1 1 d . . .
H15A H 0.0591 0.1943 -0.1525 0.053 Uiso 1 1 calc R . .
C16 C -0.0415(2) 0.2672(2) -0.16911(18) 0.0378(8) Uani 1 1 d . . .
H16A H -0.0347 0.2712 -0.2186 0.045 Uiso 1 1 calc R . .
C17 C -0.1070(2) 0.3070(2) -0.13686(16) 0.0301(7) Uani 1 1 d . . .
H17A H -0.1448 0.3388 -0.1640 0.036 Uiso 1 1 calc R . .
C18 C -0.21307(19) 0.30839(18) 0.06270(15) 0.0280(6) Uani 1 1 d . . .
C19 C -0.1557(2) 0.3387(2) 0.11248(17) 0.0379(8) Uani 1 1 d . . .
H19A H -0.1211 0.3841 0.1010 0.045 Uiso 1 1 calc R . .
C20 C -0.1499(2) 0.3027(3) 0.17765(19) 0.0518(10) Uani 1 1 d . . .
H20A H -0.1099 0.3221 0.2104 0.062 Uiso 1 1 calc R . .
C21 C -0.2009(3) 0.2394(3) 0.19568(19) 0.0567(11) Uani 1 1 d . . .
H21A H -0.1962 0.2149 0.2408 0.068 Uiso 1 1 calc R . .
C22 C -0.2602(3) 0.2103(3) 0.14806(19) 0.0558(11) Uani 1 1 d . . .
H22A H -0.2967 0.1669 0.1611 0.067 Uiso 1 1 calc R . .
C23 C -0.2654(2) 0.2449(2) 0.08217(18) 0.0403(8) Uani 1 1 d . . .
H23A H -0.3055 0.2248 0.0497 0.048 Uiso 1 1 calc R . .
C24 C -0.29387(18) 0.29870(17) -0.07417(15) 0.0252(6) Uani 1 1 d . . .
C25 C -0.2884(2) 0.21558(17) -0.09032(15) 0.0311(7) Uani 1 1 d . . .
H25A H -0.2413 0.1848 -0.0755 0.037 Uiso 1 1 calc R . .
C26 C -0.3508(2) 0.1775(2) -0.12762(17) 0.0364(8) Uani 1 1 d . . .
H26A H -0.3469 0.1204 -0.1377 0.044 Uiso 1 1 calc R . .
C27 C -0.4190(2) 0.2213(2) -0.15046(18) 0.0389(8) Uani 1 1 d . . .
H27A H -0.4613 0.1948 -0.1770 0.047 Uiso 1 1 calc R . .
C28 C -0.42589(19) 0.3043(2) -0.13469(17) 0.0344(8) Uani 1 1 d . . .
H28A H -0.4732 0.3345 -0.1500 0.041 Uiso 1 1 calc R . .
C29 C -0.36385(17) 0.34324(19) -0.09664(16) 0.0278(7) Uani 1 1 d . . .
H29A H -0.3686 0.4001 -0.0857 0.033 Uiso 1 1 calc R . .
C30 C -0.15393(17) 0.70202(17) -0.05335(14) 0.0215(6) Uani 1 1 d . . .
C31 C -0.09385(19) 0.7421(2) -0.01324(16) 0.0318(7) Uani 1 1 d . . .
H31A H -0.0929 0.7349 0.0363 0.038 Uiso 1 1 calc R . .
C32 C -0.0362(2) 0.7918(2) -0.04464(17) 0.0387(8) Uani 1 1 d . . .
H32A H 0.0041 0.8189 -0.0164 0.046 Uiso 1 1 calc R . .
C33 C -0.0353(2) 0.8036(2) -0.11609(18) 0.0398(8) Uani 1 1 d . . .
H33A H 0.0054 0.8381 -0.1371 0.048 Uiso 1 1 calc R . .
C34 C -0.0945(2) 0.7646(2) -0.15697(17) 0.0363(8) Uani 1 1 d . . .
H34A H -0.0948 0.7725 -0.2064 0.044 Uiso 1 1 calc R . .
C35 C -0.1535(2) 0.71393(19) -0.12584(15) 0.0306(7) Uani 1 1 d . . .
H35A H -0.1939 0.6872 -0.1542 0.037 Uiso 1 1 calc R . .
C36 C -0.23968(17) 0.66555(17) 0.07508(14) 0.0234(6) Uani 1 1 d . . .
C37 C -0.17776(19) 0.63659(19) 0.12027(15) 0.0292(7) Uani 1 1 d . . .
H37A H -0.1372 0.5990 0.1033 0.035 Uiso 1 1 calc R . .
C38 C -0.17497(19) 0.6621(2) 0.18958(16) 0.0316(7) Uani 1 1 d . . .
H38A H -0.1315 0.6436 0.2195 0.038 Uiso 1 1 calc R . .
C39 C -0.2346(2) 0.7139(2) 0.21494(15) 0.0355(7) Uani 1 1 d . . .
H39A H -0.2317 0.7324 0.2622 0.043 Uiso 1 1 calc R . .
C40 C -0.2994(2) 0.7395(2) 0.17235(16) 0.0394(8) Uani 1 1 d . . .
H40A H -0.3426 0.7727 0.1912 0.047 Uiso 1 1 calc R . .
C41 C -0.3012(2) 0.71672(19) 0.10182(16) 0.0319(7) Uani 1 1 d . . .
H41A H -0.3445 0.7361 0.0721 0.038 Uiso 1 1 calc R . .
C42 C -0.32690(18) 0.67914(18) -0.06012(15) 0.0247(6) Uani 1 1 d . . .
C43 C -0.38563(17) 0.6284(2) -0.09290(15) 0.0301(7) Uani 1 1 d . . .
H43A H -0.3816 0.5704 -0.0883 0.036 Uiso 1 1 calc R . .
C44 C -0.45025(19) 0.6629(2) -0.13246(17) 0.0377(8) Uani 1 1 d . . .
H44A H -0.4898 0.6282 -0.1548 0.045 Uiso 1 1 calc R . .
C45 C -0.4567(2) 0.7470(2) -0.13917(17) 0.0372(8) Uani 1 1 d . . .
H45A H -0.5001 0.7704 -0.1665 0.045 Uiso 1 1 calc R . .
C46 C -0.4000(2) 0.7968(2) -0.10605(18) 0.0387(8) Uani 1 1 d . . .
H46A H -0.4057 0.8548 -0.1099 0.046 Uiso 1 1 calc R . .
C47 C -0.3346(2) 0.76503(19) -0.06730(16) 0.0313(7) Uani 1 1 d . . .
H47A H -0.2954 0.8007 -0.0458 0.038 Uiso 1 1 calc R . .
B1 B 0.5081(2) -0.0111(3) -0.2268(2) 0.0441(9) Uani 1 1 d . . .
F1 F 0.44732(18) -0.01207(19) -0.27919(15) 0.0891(9) Uani 1 1 d . B .
F2 F 0.5946(11) -0.0119(12) -0.2038(10) 0.113(5) Uiso 0.198(6) 1 d P B 1
F3 F 0.4974(13) -0.0636(13) -0.1782(12) 0.113(5) Uiso 0.198(6) 1 d P B 1
F4 F 0.4642(13) 0.0547(13) -0.1989(11) 0.113(5) Uiso 0.198(6) 1 d P B 1
F2' F 0.5758(6) 0.0378(6) -0.2438(5) 0.060(2) Uiso 0.356(13) 1 d P B 2
F3' F 0.5278(6) -0.0886(5) -0.2291(5) 0.060(2) Uiso 0.356(13) 1 d P B 2
F4' F 0.4618(5) 0.0085(7) -0.1664(4) 0.060(2) Uiso 0.356(13) 1 d P B 2
F2" F 0.5521(4) 0.0568(4) -0.2381(3) 0.0602(17) Uiso 0.449(13) 1 d P B 3
F3" F 0.5588(5) -0.0818(4) -0.2444(4) 0.0602(17) Uiso 0.449(13) 1 d P B 3
F4" F 0.4850(5) -0.0257(6) -0.1581(3) 0.0602(17) Uiso 0.449(13) 1 d P B 3

loop_
_atom_site_aniso_label
_atom_site_aniso_U_11
_atom_site_aniso_U_22
_atom_site_aniso_U_33
_atom_site_aniso_U_23
_atom_site_aniso_U_13
_atom_site_aniso_U_12
Pd1 0.01795(10) 0.02120(10) 0.01630(10) 0.00041(8) 0.00099(8) -0.00078(8)
Cl1 0.0297(3) 0.0386(4) 0.0256(3) 0.0005(3) 0.0090(3) -0.0030(3)
P1 0.0218(3) 0.0228(3) 0.0202(3) 0.0034(3) -0.0004(3) -0.0005(3)
P2 0.0193(3) 0.0231(4) 0.0185(4) -0.0003(3) 0.0003(3) 0.0001(3)
N1 0.0222(11) 0.0286(14) 0.0256(11) -0.0032(11) 0.0020(9) -0.0018(10)
N2 0.0282(12) 0.0255(13) 0.0188(10) -0.0034(11) 0.0033(9) -0.0048(11)
C1 0.0250(13) 0.0164(13) 0.0259(13) -0.0018(12) 0.0017(10) 0.0004(12)
C2 0.0305(15) 0.040(2) 0.0297(15) -0.0052(14) -0.0055(12) 0.0000(15)
C3 0.0355(19) 0.063(3) 0.058(2) -0.0060(19) -0.0206(17) 0.0118(17)
C4 0.0236(17) 0.044(2) 0.077(3) -0.0107(19) 0.0027(17) 0.0045(15)
C5 0.0232(14) 0.0328(18) 0.0558(19) -0.0034(16) 0.0118(13) 0.0042(14)
C6 0.0316(19) 0.045(2) 0.093(3) 0.011(2) 0.009(2) -0.0028(16)
C7 0.0288(15) 0.0338(16) 0.0241(13) -0.0025(13) -0.0034(11) 0.0033(15)
C9 0.066(2) 0.043(2) 0.0220(16) 0.0022(14) -0.0041(16) -0.0245(18)
C10 0.049(2) 0.0282(17) 0.0250(15) -0.0030(13) 0.0138(14) -0.0152(14)
C11 0.090(3) 0.052(3) 0.048(2) -0.0206(19) 0.039(2) -0.016(2)
C12 0.0237(15) 0.0240(16) 0.0320(16) -0.0029(12) 0.0039(13) 0.0015(12)
C13 0.0325(16) 0.0388(17) 0.0307(16) 0.0046(16) -0.0021(16) 0.0076(13)
C14 0.040(2) 0.046(2) 0.043(2) 0.0055(15) 0.0001(16) 0.0178(16)
C15 0.0355(19) 0.050(2) 0.048(2) -0.0091(17) 0.0031(16) 0.0143(16)
C16 0.0407(19) 0.0411(19) 0.0315(17) -0.0026(15) 0.0058(15) 0.0047(15)
C17 0.0312(17) 0.0302(17) 0.0290(16) 0.0018(13) 0.0020(14) 0.0048(13)
C18 0.0277(16) 0.0330(16) 0.0233(14) 0.0055(12) -0.0004(13) 0.0056(14)
C19 0.0348(18) 0.054(2) 0.0245(16) 0.0057(15) -0.0029(14) -0.0040(16)
C20 0.046(2) 0.081(3) 0.0293(19) 0.0075(19) -0.0063(17) 0.004(2)
C21 0.068(3) 0.070(3) 0.0319(19) 0.0249(19) 0.0049(19) 0.016(2)
C22 0.077(3) 0.055(2) 0.036(2) 0.0149(18) 0.012(2) -0.011(2)
C23 0.046(2) 0.0417(18) 0.0330(17) 0.0082(15) 0.0010(16) -0.0040(16)
C24 0.0260(15) 0.0250(15) 0.0246(15) 0.0061(12) -0.0012(13) -0.0067(12)
C25 0.0362(17) 0.0279(15) 0.0293(16) 0.0041(12) 0.0001(14) -0.0017(14)
C26 0.0425(19) 0.0277(17) 0.0388(18) -0.0013(14) 0.0057(15) -0.0107(14)
C27 0.0336(18) 0.051(2) 0.0322(18) -0.0011(16) -0.0021(15) -0.0155(16)
C28 0.0227(16) 0.048(2) 0.0327(17) 0.0038(16) -0.0046(13) -0.0055(14)
C29 0.0246(15) 0.0301(16) 0.0286(16) 0.0015(13) 0.0036(12) -0.0037(12)
C30 0.0171(14) 0.0256(15) 0.0219(15) 0.0014(11) -0.0002(11) 0.0008(11)
C31 0.0335(17) 0.0361(17) 0.0257(17) -0.0009(13) -0.0004(13) -0.0066(14)
C32 0.0326(17) 0.046(2) 0.037(2) -0.0008(15) -0.0020(14) -0.0156(15)
C33 0.0359(18) 0.0372(19) 0.046(2) 0.0064(16) 0.0070(16) -0.0123(15)
C34 0.0336(18) 0.045(2) 0.0307(17) 0.0033(15) 0.0079(14) -0.0063(15)
C35 0.0374(18) 0.0339(18) 0.0207(15) -0.0053(13) 0.0024(13) -0.0107(14)
C36 0.0265(16) 0.0255(15) 0.0183(14) 0.0015(11) 0.0027(12) -0.0062(11)
C37 0.0290(16) 0.0345(18) 0.0240(15) -0.0012(13) 0.0025(12) 0.0037(13)
C38 0.0294(16) 0.0425(19) 0.0228(15) 0.0040(13) -0.0041(13) -0.0025(14)
C39 0.048(2) 0.0382(18) 0.0202(15) -0.0062(13) 0.0037(14) -0.0090(15)
C40 0.052(2) 0.0384(19) 0.0279(17) -0.0101(14) 0.0101(15) 0.0110(16)
C41 0.0373(18) 0.0303(17) 0.0282(16) -0.0029(13) -0.0013(13) 0.0075(13)
C42 0.0197(14) 0.0293(16) 0.0249(15) 0.0021(12) -0.0011(12) 0.0038(12)
C43 0.0248(15) 0.0383(18) 0.0271(16) -0.0054(14) 0.0011(12) 0.0044(13)
C44 0.0228(16) 0.058(2) 0.0321(18) -0.0117(16) -0.0054(14) 0.0055(15)
C45 0.0289(17) 0.053(2) 0.0296(17) 0.0044(15) -0.0026(14) 0.0169(16)
C46 0.0336(18) 0.043(2) 0.0397(19) 0.0114(16) 0.0028(15) 0.0135(15)
C47 0.0353(17) 0.0315(17) 0.0272(16) 0.0040(13) -0.0018(13) 0.0038(14)
B1 0.044(2) 0.040(2) 0.048(2) -0.001(2) 0.0067(18) -0.007(2)
F1 0.0872(18) 0.084(2) 0.096(2) 0.0133(18) -0.0338(16) -0.0212(17)

loop_
_atom_type_symbol
_atom_type_description
_atom_type_scat_dispersion_real
_atom_type_scat_dispersion_imag
_atom_type_scat_source
C C 0.0033 0.0016 'International Tables Vol C Tables 4.2.6.8 and 6.1.1.4'
H H 0.0000 0.0000 'International Tables Vol C Tables 4.2.6.8 and 6.1.1.4'
B B 0.0013 0.0007 'International Tables Vol C Tables 4.2.6.8 and 6.1.1.4'
N N 0.0061 0.0033 'International Tables Vol C Tables 4.2.6.8 and 6.1.1.4'
F F 0.0171 0.0103 'International Tables Vol C Tables 4.2.6.8 and 6.1.1.4'
P P 0.1023 0.0942 'International Tables Vol C Tables 4.2.6.8 and 6.1.1.4'
Cl Cl 0.1484 0.1585 'International Tables Vol C Tables 4.2.6.8 and 6.1.1.4'
Pd Pd -0.9988 1.0072 'International Tables Vol C Tables 4.2.6.8 and 6.1.1.4'

loop_
_geom_angle_atom_site_label_1
_geom_angle_atom_site_label_2
_geom_angle_atom_site_label_3
_geom_angle
C1 Pd1 P2 92.17(8)
C1 Pd1 P1 93.12(8)
P2 Pd1 P1 173.49(3)
C1 Pd1 Cl1 175.73(8)
P2 Pd1 Cl1 86.84(3)
P1 Pd1 Cl1 88.15(3)
C24 P1 C18 106.16(14)
C24 P1 C12 101.53(13)
C18 P1 C12 102.74(14)
C24 P1 Pd1 113.10(10)
C18 P1 Pd1 112.55(10)
C12 P1 Pd1 119.29(10)
C42 P2 C36 107.80(13)
C42 P2 C30 100.64(13)
C36 P2 C30 103.66(13)
C42 P2 Pd1 114.74(10)
C36 P2 Pd1 110.62(9)
C30 P2 Pd1 118.22(9)
C1 N1 C2 120.7(2)
C1 N1 C5 131.2(2)
C2 N1 C5 107.5(2)
C1 N2 C7 120.0(2)
C1 N2 C10 131.4(2)
C7 N2 C10 107.9(2)
N1 C1 N2 123.9(2)
N1 C1 Pd1 118.87(19)
N2 C1 Pd1 117.26(18)
N1 C2 C3 104.9(3)
N1 C2 H2B 110.8
C3 C2 H2B 110.8
N1 C2 H2A 110.8
C3 C2 H2A 110.8
H2B C2 H2A 108.8
C4 C3 C2 105.7(3)
C4 C3 H3B 110.6
C2 C3 H3B 110.6
C4 C3 H3A 110.6
C2 C3 H3A 110.6
H3B C3 H3A 108.7
C5 C4 C3 105.0(3)
C5 C4 H4B 110.7
C3 C4 H4B 110.7
C5 C4 H4A 110.7
C3 C4 H4A 110.7
H4B C4 H4A 108.8
N1 C5 C4 101.1(3)
N1 C5 C6 110.0(3)
C4 C5 C6 112.7(3)
N1 C5 H5A 110.9
C4 C5 H5A 110.9
C6 C5 H5A 110.9
C5 C6 H6C 109.5
C5 C6 H6B 109.5
H6C C6 H6B 109.5
C5 C6 H6A 109.5
H6C C6 H6A 109.5
H6B C6 H6A 109.5
N2 C7 C8 102.2(3)
N2 C7 C8' 108.5(3)
C8 C7 C8' 21.7(3)
N2 C7 H7A 111.3
C8 C7 H7A 111.3
C8' C7 H7A 89.9
N2 C7 H7B 111.3
C8 C7 H7B 111.3
C8' C7 H7B 124.5
H7A C7 H7B 109.2
N2 C7 H7C 110.0
C8 C7 H7C 130.6
C8' C7 H7C 110.0
H7A C7 H7C 21.6
H7B C7 H7C 90.8
N2 C7 H7D 110.0
C8 C7 H7D 93.9
C8' C7 H7D 110.0
H7A C7 H7D 124.6
H7B C7 H7D 18.9
H7C C7 H7D 108.4
C9 C8 C7 104.2(3)
C9 C8 H8A 110.9
C7 C8 H8A 110.9
C9 C8 H8B 110.9
C7 C8 H8B 110.9
H8A C8 H8B 108.9
C7 C8' C9 103.0(3)
C7 C8' H8'1 111.2
C9 C8' H8'1 111.2
C7 C8' H8'2 111.2
C9 C8' H8'2 111.2
H8'1 C8' H8'2 109.1
C8 C9 C10 97.3(4)
C8 C9 C8' 21.7(3)
C10 C9 C8' 109.4(3)
C8 C9 H9A 112.3
C10 C9 H9A 112.3
C8' C9 H9A 90.8
C8 C9 H9B 112.3
C10 C9 H9B 112.3
C8' C9 H9B 120.4
H9A C9 H9B 109.9
C8 C9 H9C 98.6
C10 C9 H9C 109.8
C8' C9 H9C 109.8
H9A C9 H9C 122.7
H9B C9 H9C 15.0
C8 C9 H9D 131.5
C10 C9 H9D 109.8
C8' C9 H9D 109.8
H9A C9 H9D 20.1
H9B C9 H9D 93.9
H9C C9 H9D 108.3
N2 C10 C9 102.2(3)
N2 C10 C11 112.1(3)
C9 C10 C11 110.9(3)
N2 C10 H10A 110.4
C9 C10 H10A 110.4
C11 C10 H10A 110.4
C10 C11 H11C 109.5
C10 C11 H11B 109.5
H11C C11 H11B 109.5
C10 C11 H11A 109.5
H11C C11 H11A 109.5
H11B C11 H11A 109.5
C13 C12 C17 118.6(3)
C13 C12 P1 124.4(2)
C17 C12 P1 117.0(2)
C12 C13 C14 122.0(3)
C12 C13 H13A 119.0
C14 C13 H13A 119.0
C13 C14 C15 119.1(3)
C13 C14 H14A 120.4
C15 C14 H14A 120.4
C14 C15 C16 120.0(3)
C14 C15 H15A 120.0
C16 C15 H15A 120.0
C17 C16 C15 120.4(3)
C17 C16 H16A 119.8
C15 C16 H16A 119.8
C16 C17 C12 119.9(3)
C16 C17 H17A 120.1
C12 C17 H17A 120.1
C23 C18 C19 118.6(3)
C23 C18 P1 122.6(2)
C19 C18 P1 118.6(2)
C20 C19 C18 120.0(3)
C20 C19 H19A 120.0
C18 C19 H19A 120.0
C21 C20 C19 120.7(4)
C21 C20 H20A 119.7
C19 C20 H20A 119.7
C20 C21 C22 120.2(3)
C20 C21 H21A 119.9
C22 C21 H21A 119.9
C23 C22 C21 119.6(4)
C23 C22 H22A 120.2
C21 C22 H22A 120.2
C22 C23 C18 120.8(3)
C22 C23 H23A 119.6
C18 C23 H23A 119.6
C25 C24 C29 119.0(3)
C25 C24 P1 120.6(2)
C29 C24 P1 120.4(2)
C26 C25 C24 120.4(3)
C26 C25 H25A 119.8
C24 C25 H25A 119.8
C25 C26 C27 120.6(3)
C25 C26 H26A 119.7
C27 C26 H26A 119.7
C26 C27 C28 119.9(3)
C26 C27 H27A 120.0
C28 C27 H27A 120.0
C29 C28 C27 120.0(3)
C29 C28 H28A 120.0
C27 C28 H28A 120.0
C28 C29 C24 120.0(3)
C28 C29 H29A 120.0
C24 C29 H29A 120.0
C31 C30 C35 118.3(3)
C31 C30 P2 124.4(2)
C35 C30 P2 117.3(2)
C32 C31 C30 120.4(3)
C32 C31 H31A 119.8
C30 C31 H31A 119.8
C31 C32 C33 121.5(3)
C31 C32 H32A 119.2
C33 C32 H32A 119.2
C32 C33 C34 119.1(3)
C32 C33 H33A 120.5
C34 C33 H33A 120.5
C33 C34 C35 120.1(3)
C33 C34 H34A 120.0
C35 C34 H34A 120.0
C34 C35 C30 120.5(3)
C34 C35 H35A 119.7
C30 C35 H35A 119.7
C41 C36 C37 118.9(3)
C41 C36 P2 122.4(2)
C37 C36 P2 118.7(2)
C38 C37 C36 120.6(3)
C38 C37 H37A 119.7
C36 C37 H37A 119.7
C39 C38 C37 120.0(3)
C39 C38 H38A 120.0
C37 C38 H38A 120.0
C38 C39 C40 120.5(3)
C38 C39 H39A 119.8
C40 C39 H39A 119.8
C39 C40 C41 120.1(3)
C39 C40 H40A 120.0
C41 C40 H40A 120.0
C36 C41 C40 119.8(3)
C36 C41 H41A 120.1
C40 C41 H41A 120.1
C43 C42 C47 118.8(3)
C43 C42 P2 121.2(2)
C47 C42 P2 119.7(2)
C42 C43 C44 120.3(3)
C42 C43 H43A 119.9
C44 C43 H43A 119.9
C45 C44 C43 120.2(3)
C45 C44 H44A 119.9
C43 C44 H44A 119.9
C46 C45 C44 119.5(3)
C46 C45 H45A 120.2
C44 C45 H45A 120.2
C45 C46 C47 121.9(3)
C45 C46 H46A 119.0
C47 C46 H46A 119.0
C46 C47 C42 119.3(3)
C46 C47 H47A 120.4
C42 C47 H47A 120.4
F3 B1 F3' 53.6(11)
F3 B1 F2" 138.5(11)
F3' B1 F2" 132.1(5)
F3 B1 F4" 32.7(10)
F3' B1 F4" 86.1(5)
F2" B1 F4" 116.1(5)
F3 B1 F2' 131.5(11)
F3' B1 F2' 110.9(5)
F2" B1 F2' 21.2(4)
F4" B1 F2' 122.1(5)
F3 B1 F4 99.8(13)
F3' B1 F4 152.2(11)
F2" B1 F4 72.1(10)
F4" B1 F4 68.4(10)
F2' B1 F4 92.7(10)
F3 B1 F1 114.7(10)
F3' B1 F1 97.7(5)
F2" B1 F1 105.4(4)
F4" B1 F1 119.1(4)
F2' B1 F1 112.9(5)
F4 B1 F1 85.8(9)
F3 B1 F4' 59.0(12)
F3' B1 F4' 112.1(5)
F2" B1 F4' 103.1(5)
F4" B1 F4' 28.5(4)
F2' B1 F4' 118.5(5)
F4 B1 F4' 40.8(9)
F1 B1 F4' 102.5(5)
F3 B1 F3" 73.2(11)
F3' B1 F3" 23.9(4)
F2" B1 F3" 108.8(4)
F4" B1 F3" 103.6(5)
F2' B1 F3" 87.7(4)
F4 B1 F3" 170.7(10)
F1 B1 F3" 102.6(4)
F4' B1 F3" 131.8(6)
F3 B1 F2 84.6(13)
F3' B1 F2 76.7(9)
F2" B1 F2 63.1(9)
F4" B1 F2 88.3(9)
F2' B1 F2 47.6(8)
F4 B1 F2 112.2(12)
F1 B1 F2 151.8(8)
F4' B1 F2 105.2(9)
F3" B1 F2 61.7(8)

loop_
_geom_bond_atom_site_label_1
_geom_bond_atom_site_label_2
_geom_bond_distance
Pd1 C1 2.022(3)
Pd1 P2 2.3413(7)
Pd1 P1 2.3440(7)
Pd1 Cl1 2.3514(7)
P1 C24 1.822(3)
P1 C18 1.824(3)
P1 C12 1.839(3)
P2 C42 1.817(3)
P2 C36 1.819(3)
P2 C30 1.829(3)
N1 C1 1.328(3)
N1 C2 1.483(3)
N1 C5 1.490(3)
N2 C1 1.342(3)
N2 C7 1.492(3)
N2 C10 1.502(4)
C2 C3 1.529(5)
C2 H2B 0.9900
C2 H2A 0.9900
C3 C4 1.522(5)
C3 H3B 0.9900
C3 H3A 0.9900
C4 C5 1.519(5)
C4 H4B 0.9900
C4 H4A 0.9900
C5 C6 1.523(5)
C5 H5A 1.0000
C6 H6C 0.9800
C6 H6B 0.9800
C6 H6A 0.9800
C7 C8 1.525(4)
C7 C8' 1.528(4)
C7 H7A 0.9900
C7 H7B 0.9900
C7 H7C 0.9900
C7 H7D 0.9900
C8 C9 1.516(4)
C8 H8A 0.9900
C8 H8B 0.9900
C8' C9 1.537(4)
C8' H8'1 0.9900
C8' H8'2 0.9900
C9 C10 1.519(5)
C9 H9A 0.9900
C9 H9B 0.9900
C9 H9C 0.9900
C9 H9D 0.9900
C10 C11 1.523(5)
C10 H10A 1.0000
C11 H11C 0.9800
C11 H11B 0.9800
C11 H11A 0.9800
C12 C13 1.369(4)
C12 C17 1.399(4)
C13 C14 1.378(4)
C13 H13A 0.9500
C14 C15 1.379(5)
C14 H14A 0.9500
C15 C16 1.380(5)
C15 H15A 0.9500
C16 C17 1.380(4)
C16 H16A 0.9500
C17 H17A 0.9500
C18 C23 1.382(4)
C18 C19 1.411(4)
C19 C20 1.375(5)
C19 H19A 0.9500
C20 C21 1.358(6)
C20 H20A 0.9500
C21 C22 1.398(6)
C21 H21A 0.9500
C22 C23 1.377(5)
C22 H22A 0.9500
C23 H23A 0.9500
C24 C25 1.389(4)
C24 C29 1.404(4)
C25 C26 1.376(4)
C25 H25A 0.9500
C26 C27 1.378(5)
C26 H26A 0.9500
C27 C28 1.387(5)
C27 H27A 0.9500
C28 C29 1.385(4)
C28 H28A 0.9500
C29 H29A 0.9500
C30 C31 1.393(4)
C30 C35 1.393(4)
C31 C32 1.366(4)
C31 H31A 0.9500
C32 C33 1.373(5)
C32 H32A 0.9500
C33 C34 1.382(5)
C33 H33A 0.9500
C34 C35 1.389(4)
C34 H34A 0.9500
C35 H35A 0.9500
C36 C41 1.389(4)
C36 C37 1.397(4)
C37 C38 1.384(4)
C37 H37A 0.9500
C38 C39 1.364(4)
C38 H38A 0.9500
C39 C40 1.383(5)
C39 H39A 0.9500
C40 C41 1.393(4)
C40 H40A 0.9500
C41 H41A 0.9500
C42 C43 1.399(4)
C42 C47 1.409(4)
C43 C44 1.400(4)
C43 H43A 0.9500
C44 C45 1.377(5)
C44 H44A 0.9500
C45 C46 1.372(5)
C45 H45A 0.9500
C46 C47 1.383(4)
C46 H46A 0.9500
C47 H47A 0.9500
B1 F3 1.27(2)
B1 F3' 1.300(9)
B1 F2" 1.329(8)
B1 F4" 1.380(8)
B1 F2' 1.385(10)
B1 F4 1.39(2)
B1 F1 1.396(5)
B1 F4' 1.405(9)
B1 F3" 1.448(8)
B1 F2 1.456(19)
